data_7015692
loop_
_publ_author_name
'Pucci, Daniela'
'Crispini, Alessandra'
'Ghedini, Mauro'
'Szerb, Elisabeta I.'
'La Deda, Massimo'

_publ_section_title
;
 2,2'-Biquinolines as test pilots for tuning the colour emission of
 luminescent mesomorphic silver(I) complexes.
;
_journal_issue 17
_journal_name_full 'Dalton transactions (Cambridge, England : 2003)'
_journal_page_first 4614
_journal_page_last 4622
_journal_paper_doi 10.1039/c0dt01842b
_journal_volume 40
_journal_year 2011
_chemical_formula_moiety 'C19 H14 Ag F3 N2 O4 S'
_chemical_formula_sum 'C19 H14 Ag F3 N2 O4 S'
_chemical_formula_weight 531.25
_space_group_IT_number 14
_symmetry_cell_setting monoclinic
_symmetry_space_group_name_Hall '-P 2ybc'
_symmetry_space_group_name_H-M 'P 1 21/c 1'
_atom_sites_solution_hydrogens geom
_atom_sites_solution_primary direct
_atom_sites_solution_secondary difmap
_audit_creation_method SHELXL-97
_cell_angle_alpha 90.00
_cell_angle_beta 98.058(3)
_cell_angle_gamma 90.00
_cell_formula_units_Z 4
_cell_length_a 13.5936(7)
_cell_length_b 20.5452(12)
_cell_length_c 7.1974(4)
_cell_measurement_reflns_used 6001
_cell_measurement_temperature 298(2)
_cell_volume 1990.27(19)
_computing_cell_refinement 'Bruker SMART'
_computing_data_collection 'Bruker SMART'
_computing_data_reduction 'Bruker SAINT'
_computing_molecular_graphics 'Bruker SHELXTL'
_computing_publication_material 'Bruker SHELXTL'
_computing_structure_refinement 'Bruker SHELXTL'
_computing_structure_solution 'Bruker SHELXTL'
_diffrn_ambient_temperature 298(2)
_diffrn_measured_fraction_theta_full 0.996
_diffrn_measured_fraction_theta_max 0.996
_diffrn_measurement_device_type 'CCD area detector'
_diffrn_measurement_method 'phi and omega scans'
_diffrn_radiation_monochromator graphite
_diffrn_radiation_source 'sealed tube'
_diffrn_radiation_type MoK\a
_diffrn_radiation_wavelength 0.71073
_diffrn_reflns_av_R_equivalents 0.0279
_diffrn_reflns_av_sigmaI/netI 0.0328
_diffrn_reflns_limit_h_max 17
_diffrn_reflns_limit_h_min -15
_diffrn_reflns_limit_k_max 21
_diffrn_reflns_limit_k_min -27
_diffrn_reflns_limit_l_max 9
_diffrn_reflns_limit_l_min -9
_diffrn_reflns_number 19398
_diffrn_reflns_theta_full 27.98
_diffrn_reflns_theta_max 27.98
_diffrn_reflns_theta_min 1.51
_exptl_absorpt_coefficient_mu 1.174
_exptl_absorpt_correction_T_max 0.8719
_exptl_absorpt_correction_T_min 0.7822
_exptl_absorpt_correction_type sphere
_exptl_absorpt_process_details SADABS
_exptl_crystal_colour white
_exptl_crystal_density_diffrn 1.773
_exptl_crystal_density_method 'not measured'
_exptl_crystal_description parallelepiped
_exptl_crystal_F_000 1056
_exptl_crystal_size_max 0.22
_exptl_crystal_size_mid 0.15
_exptl_crystal_size_min 0.12
_refine_diff_density_max 0.942
_refine_diff_density_min -0.814
_refine_diff_density_rms 0.085
_refine_ls_extinction_method none
_refine_ls_goodness_of_fit_ref 1.061
_refine_ls_hydrogen_treatment mixed
_refine_ls_matrix_type full
_refine_ls_number_parameters 271
_refine_ls_number_reflns 4774
_refine_ls_number_restraints 0
_refine_ls_restrained_S_all 1.061
_refine_ls_R_factor_all 0.0890
_refine_ls_R_factor_gt 0.0519
_refine_ls_shift/su_max 0.000
_refine_ls_shift/su_mean 0.000
_refine_ls_structure_factor_coef Fsqd
_refine_ls_weighting_details 'calc w=1/[\s^2^(Fo^2^)+(0.0814P)^2^+1.2217P] where P=(Fo^2^+2Fc^2^)/3'
_refine_ls_weighting_scheme calc
_refine_ls_wR_factor_gt 0.1438
_refine_ls_wR_factor_ref 0.1653
_reflns_number_gt 2931
_reflns_number_total 4774
_reflns_threshold_expression >2sigma(I)
_cod_data_source_file c0dt01842b.txt
_cod_data_source_block (1)
_cod_depositor_comments
;
The following automatic conversions were performed:
'_symmetry_cell_setting' value 'Monoclinic' changed to 'monoclinic'
according to '/home/saulius/struct/CIF-dictionaries/cif_core.dic'
dictionary named 'cif_core.dic' version 2.4.1 from 2010-06-29.

Automatic conversion script
Id: cif_fix_enum 1555 2011-01-17 13:19:09Z saulius 
;
_cod_original_sg_symbol_Hall ' -P 2ybc '
_cod_original_sg_symbol_H-M ' P 2(1)/c '
_cod_database_code 7015692

loop_
_symmetry_equiv_pos_as_xyz
'x, y, z'
'-x, y+1/2, -z+1/2'
'-x, -y, -z'
'x, -y-1/2, z-1/2'

loop_
_atom_site_label
_atom_site_type_symbol
_atom_site_fract_x
_atom_site_fract_y
_atom_site_fract_z
_atom_site_U_iso_or_equiv
_atom_site_adp_type
_atom_site_occupancy
_atom_site_symmetry_multiplicity
_atom_site_calc_flag
_atom_site_refinement_flags
_atom_site_disorder_assembly
_atom_site_disorder_group
Ag Ag 0.18007(3) 0.383405(16) 0.54415(6) 0.0726(2) Uani 1 1 d . . .
N1 N 0.2968(2) 0.30218(16) 0.5314(4) 0.0457(7) Uani 1 1 d . . .
N2 N 0.1073(2) 0.28578(15) 0.5996(4) 0.0422(7) Uani 1 1 d . . .
C1 C 0.3918(3) 0.3131(2) 0.5004(5) 0.0500(10) Uani 1 1 d . . .
C2 C 0.4249(4) 0.3778(2) 0.4894(8) 0.0673(13) Uani 1 1 d . . .
H2 H 0.3825 0.4124 0.5036 0.081 Uiso 1 1 calc R . .
C3 C 0.5210(4) 0.3890(3) 0.4573(9) 0.0852(17) Uani 1 1 d . . .
H3A H 0.5431 0.4316 0.4494 0.102 Uiso 1 1 calc R . .
C4 C 0.5862(4) 0.3375(3) 0.4363(8) 0.0801(16) Uani 1 1 d . . .
H4 H 0.6505 0.3463 0.4133 0.096 Uiso 1 1 calc R . .
C5 C 0.5561(4) 0.2759(3) 0.4492(7) 0.0707(14) Uani 1 1 d . . .
H5 H 0.6007 0.2423 0.4379 0.085 Uiso 1 1 calc R . .
C6 C 0.4580(3) 0.2606(2) 0.4797(5) 0.0525(10) Uani 1 1 d . . .
C7 C 0.4211(3) 0.1977(2) 0.4923(6) 0.0571(11) Uani 1 1 d . . .
H7 H 0.4620 0.1622 0.4794 0.069 Uiso 1 1 calc R . .
C8 C 0.3263(3) 0.1878(2) 0.5232(6) 0.0534(10) Uani 1 1 d . . .
H8 H 0.3020 0.1457 0.5309 0.064 Uiso 1 1 calc R . .
C9 C 0.2648(3) 0.24160(18) 0.5436(5) 0.0430(8) Uani 1 1 d . . .
C10 C 0.1595(3) 0.23250(18) 0.5819(5) 0.0397(8) Uani 1 1 d . . .
C11 C 0.1192(3) 0.17009(19) 0.5992(6) 0.0515(10) Uani 1 1 d . . .
H11 H 0.1573 0.1332 0.5853 0.062 Uiso 1 1 calc R . .
C12 C 0.0250(3) 0.1640(2) 0.6362(6) 0.0535(10) Uani 1 1 d . . .
H12 H -0.0016 0.1228 0.6485 0.064 Uiso 1 1 calc R . .
C13 C -0.0332(3) 0.21924(19) 0.6564(5) 0.0454(9) Uani 1 1 d . . .
C14 C -0.1324(3) 0.2173(2) 0.6942(6) 0.0557(10) Uani 1 1 d . . .
H14 H -0.1627 0.1773 0.7079 0.067 Uiso 1 1 calc R . .
C15 C -0.1839(3) 0.2729(3) 0.7107(6) 0.0593(11) Uani 1 1 d . . .
H15 H -0.2488 0.2709 0.7372 0.071 Uiso 1 1 calc R . .
C16 C -0.1398(3) 0.3334(2) 0.6882(6) 0.0609(11) Uani 1 1 d . . .
H16 H -0.1762 0.3713 0.6978 0.073 Uiso 1 1 calc R . .
C17 C -0.0444(3) 0.3374(2) 0.6524(6) 0.0535(10) Uani 1 1 d . . .
H17 H -0.0159 0.3779 0.6390 0.064 Uiso 1 1 calc R . .
C18 C 0.0112(3) 0.28059(18) 0.6357(5) 0.0415(8) Uani 1 1 d . . .
S1 S 0.21551(14) 0.51425(6) 0.8925(2) 0.0936(5) Uani 1 1 d . . .
O1 O 0.2198(5) 0.44840(17) 0.8480(6) 0.1233(18) Uani 1 1 d . . .
O2 O 0.1960(5) 0.55617(19) 0.7375(7) 0.142(2) Uani 1 1 d . . .
O3 O 0.1563(5) 0.5255(3) 1.0457(8) 0.145(2) Uani 1 1 d . . .
C19 C 0.3379(7) 0.5379(5) 1.0062(14) 0.124(3) Uani 1 1 d . . .
F1 F 0.3370(6) 0.5995(3) 1.0502(12) 0.207(3) Uani 1 1 d . . .
F2 F 0.4042(5) 0.5316(6) 0.9040(13) 0.279(5) Uani 1 1 d . . .
F3 F 0.3623(5) 0.5007(3) 1.1505(9) 0.193(3) Uani 1 1 d . . .
O4 O 0.1343(5) 0.47949(19) 0.4124(7) 0.142(2) Uani 1 1 d . . .
H4A H 0.1299 0.4763 0.2910 0.171 Uiso 1 1 d R . .
H4B H 0.1788 0.5085 0.4528 0.171 Uiso 1 1 d R . .

loop_
_atom_site_aniso_label
_atom_site_aniso_U_11
_atom_site_aniso_U_22
_atom_site_aniso_U_33
_atom_site_aniso_U_23
_atom_site_aniso_U_13
_atom_site_aniso_U_12
Ag 0.0732(3) 0.0396(2) 0.1084(4) 0.00431(17) 0.0243(2) 0.00190(15)
N1 0.0461(18) 0.0473(18) 0.0438(18) -0.0027(14) 0.0065(14) 0.0009(15)
N2 0.0470(17) 0.0366(16) 0.0427(17) -0.0017(13) 0.0056(14) 0.0003(14)
C1 0.049(2) 0.061(3) 0.040(2) -0.0011(18) 0.0058(17) 0.000(2)
C2 0.062(3) 0.063(3) 0.079(3) 0.001(2) 0.017(2) -0.010(2)
C3 0.069(4) 0.098(5) 0.088(4) 0.012(3) 0.011(3) -0.026(3)
C4 0.049(3) 0.118(5) 0.075(3) 0.008(3) 0.011(2) -0.008(3)
C5 0.049(3) 0.108(4) 0.056(3) 0.003(3) 0.008(2) 0.006(3)
C6 0.045(2) 0.073(3) 0.038(2) -0.0027(19) 0.0018(17) 0.005(2)
C7 0.055(3) 0.068(3) 0.048(2) -0.001(2) 0.0053(19) 0.018(2)
C8 0.058(3) 0.049(2) 0.053(2) -0.0046(19) 0.0077(19) 0.0058(19)
C9 0.051(2) 0.045(2) 0.0322(19) -0.0011(15) 0.0013(16) 0.0038(17)
C10 0.049(2) 0.0382(19) 0.0314(18) -0.0042(14) 0.0030(15) 0.0033(16)
C11 0.058(2) 0.040(2) 0.056(2) -0.0011(17) 0.009(2) 0.0037(18)
C12 0.066(3) 0.040(2) 0.054(2) 0.0019(17) 0.007(2) -0.0086(19)
C13 0.047(2) 0.051(2) 0.037(2) 0.0024(16) 0.0051(16) -0.0071(18)
C14 0.052(2) 0.065(3) 0.049(2) 0.002(2) 0.0048(19) -0.013(2)
C15 0.044(2) 0.080(3) 0.054(3) -0.001(2) 0.0075(19) 0.000(2)
C16 0.055(3) 0.068(3) 0.061(3) -0.003(2) 0.012(2) 0.014(2)
C17 0.055(2) 0.048(2) 0.059(3) -0.0003(19) 0.0136(19) 0.0029(19)
C18 0.044(2) 0.045(2) 0.0352(19) -0.0005(15) 0.0035(16) 0.0033(16)
S1 0.1327(14) 0.0467(7) 0.0967(11) -0.0051(7) 0.0004(10) 0.0056(8)
O1 0.234(6) 0.045(2) 0.087(3) 0.0013(19) 0.009(3) 0.010(3)
O2 0.237(7) 0.054(2) 0.117(4) 0.008(2) -0.034(4) 0.014(3)
O3 0.149(4) 0.166(6) 0.130(4) -0.035(4) 0.056(4) 0.009(4)
C19 0.118(6) 0.121(7) 0.134(7) 0.031(6) 0.018(5) -0.014(5)
F1 0.209(7) 0.126(4) 0.266(8) -0.006(5) -0.040(6) -0.076(4)
F2 0.118(4) 0.444(15) 0.294(10) 0.145(10) 0.093(6) 0.017(7)
F3 0.185(5) 0.213(6) 0.160(5) 0.075(5) -0.050(4) -0.026(4)
O4 0.262(7) 0.054(2) 0.106(4) 0.007(2) 0.007(4) 0.014(3)

loop_
_atom_type_symbol
_atom_type_description
_atom_type_scat_dispersion_real
_atom_type_scat_dispersion_imag
_atom_type_scat_source
C C 0.0033 0.0016 'International Tables Vol C Tables 4.2.6.8 and 6.1.1.4'
H H 0.0000 0.0000 'International Tables Vol C Tables 4.2.6.8 and 6.1.1.4'
N N 0.0061 0.0033 'International Tables Vol C Tables 4.2.6.8 and 6.1.1.4'
O O 0.0106 0.0060 'International Tables Vol C Tables 4.2.6.8 and 6.1.1.4'
F F 0.0171 0.0103 'International Tables Vol C Tables 4.2.6.8 and 6.1.1.4'
S S 0.1246 0.1234 'International Tables Vol C Tables 4.2.6.8 and 6.1.1.4'
Ag Ag -0.8971 1.1015 'International Tables Vol C Tables 4.2.6.8 and 6.1.1.4'

loop_
_geom_angle_atom_site_label_1
_geom_angle_atom_site_label_2
_geom_angle_atom_site_label_3
_geom_angle
_geom_angle_site_symmetry_1
_geom_angle_site_symmetry_3
_geom_angle_publ_flag
O4 Ag N2 137.97(19) . . ?
O4 Ag N1 140.38(19) . . ?
N2 Ag N1 72.01(11) . . ?
O4 Ag O1 85.10(15) . . ?
N2 Ag O1 110.62(13) . . ?
N1 Ag O1 110.31(14) . . ?
C9 N1 C1 119.6(3) . . ?
C9 N1 Ag 116.2(3) . . ?
C1 N1 Ag 124.0(3) . . ?
C10 N2 C18 119.5(3) . . ?
C10 N2 Ag 117.2(2) . . ?
C18 N2 Ag 123.1(2) . . ?
N1 C1 C2 118.9(4) . . ?
N1 C1 C6 121.3(4) . . ?
C2 C1 C6 119.8(4) . . ?
C3 C2 C1 119.0(5) . . ?
C3 C2 H2 120.5 . . ?
C1 C2 H2 120.5 . . ?
C2 C3 C4 121.4(5) . . ?
C2 C3 H3A 119.3 . . ?
C4 C3 H3A 119.3 . . ?
C5 C4 C3 120.2(5) . . ?
C5 C4 H4 119.9 . . ?
C3 C4 H4 119.9 . . ?
C4 C5 C6 121.6(5) . . ?
C4 C5 H5 119.2 . . ?
C6 C5 H5 119.2 . . ?
C7 C6 C5 124.8(4) . . ?
C7 C6 C1 117.2(4) . . ?
C5 C6 C1 118.0(4) . . ?
C8 C7 C6 120.6(4) . . ?
C8 C7 H7 119.7 . . ?
C6 C7 H7 119.7 . . ?
C7 C8 C9 119.5(4) . . ?
C7 C8 H8 120.2 . . ?
C9 C8 H8 120.2 . . ?
N1 C9 C8 121.7(4) . . ?
N1 C9 C10 117.2(3) . . ?
C8 C9 C10 121.0(3) . . ?
N2 C10 C11 121.8(4) . . ?
N2 C10 C9 116.9(3) . . ?
C11 C10 C9 121.4(3) . . ?
C12 C11 C10 119.5(4) . . ?
C12 C11 H11 120.2 . . ?
C10 C11 H11 120.2 . . ?
C11 C12 C13 120.7(4) . . ?
C11 C12 H12 119.6 . . ?
C13 C12 H12 119.6 . . ?
C12 C13 C14 124.4(4) . . ?
C12 C13 C18 117.0(4) . . ?
C14 C13 C18 118.6(4) . . ?
C15 C14 C13 120.8(4) . . ?
C15 C14 H14 119.6 . . ?
C13 C14 H14 119.6 . . ?
C14 C15 C16 120.3(4) . . ?
C14 C15 H15 119.9 . . ?
C16 C15 H15 119.9 . . ?
C17 C16 C15 120.7(4) . . ?
C17 C16 H16 119.6 . . ?
C15 C16 H16 119.6 . . ?
C16 C17 C18 120.4(4) . . ?
C16 C17 H17 119.8 . . ?
C18 C17 H17 119.8 . . ?
N2 C18 C17 119.4(3) . . ?
N2 C18 C13 121.4(3) . . ?
C17 C18 C13 119.2(4) . . ?
O1 S1 O2 115.0(3) . 1 ?
O1 S1 O2 115.0(3) . . ?
O2 S1 O2 0.0(6) 1 . ?
O1 S1 O3 111.7(4) . . ?
O2 S1 O3 115.9(4) 1 . ?
O2 S1 O3 115.9(4) . . ?
O1 S1 C19 107.4(4) . . ?
O2 S1 C19 104.7(4) 1 . ?
O2 S1 C19 104.7(4) . . ?
O3 S1 C19 100.5(4) . . ?
S1 O1 Ag 133.9(3) . . ?
O2 O2 S1 0(10) 1 . ?
F2 C19 F3 106.6(9) . . ?
F2 C19 F1 106.0(9) . . ?
F3 C19 F1 112.8(10) . . ?
F2 C19 S1 113.5(9) . . ?
F3 C19 S1 108.7(6) . . ?
F1 C19 S1 109.3(7) . . ?
Ag O4 H4A 109.6 . . ?
Ag O4 H4B 108.9 . . ?
H4A O4 H4B 109.5 . . ?

loop_
_geom_bond_atom_site_label_1
_geom_bond_atom_site_label_2
_geom_bond_distance
_geom_bond_site_symmetry_2
_geom_bond_publ_flag
Ag O4 2.240(4) . ?
Ag N2 2.296(3) . ?
Ag N1 2.313(3) . ?
Ag O1 2.555(4) . ?
N1 C9 1.325(5) . ?
N1 C1 1.360(5) . ?
N2 C10 1.320(5) . ?
N2 C18 1.372(5) . ?
C1 C2 1.408(6) . ?
C1 C6 1.426(6) . ?
C2 C3 1.378(8) . ?
C2 H2 0.9300 . ?
C3 C4 1.401(8) . ?
C3 H3A 0.9300 . ?
C4 C5 1.339(8) . ?
C4 H4 0.9300 . ?
C5 C6 1.417(6) . ?
C5 H5 0.9300 . ?
C6 C7 1.394(6) . ?
C7 C8 1.354(6) . ?
C7 H7 0.9300 . ?
C8 C9 1.406(6) . ?
C8 H8 0.9300 . ?
C9 C10 1.507(5) . ?
C10 C11 1.407(5) . ?
C11 C12 1.351(6) . ?
C11 H11 0.9300 . ?
C12 C13 1.402(6) . ?
C12 H12 0.9300 . ?
C13 C14 1.412(6) . ?
C13 C18 1.414(5) . ?
C14 C15 1.354(7) . ?
C14 H14 0.9300 . ?
C15 C16 1.398(7) . ?
C15 H15 0.9300 . ?
C16 C17 1.359(6) . ?
C16 H16 0.9300 . ?
C17 C18 1.405(5) . ?
C17 H17 0.9300 . ?
S1 O1 1.393(4) . ?
S1 O2 1.405(5) 1 ?
S1 O2 1.405(5) . ?
S1 O3 1.472(5) . ?
S1 C19 1.814(9) . ?
O2 O2 0.0000 1 ?
C19 F2 1.247(10) . ?
C19 F3 1.295(9) . ?
C19 F1 1.306(11) . ?
O4 H4A 0.8701 . ?
O4 H4B 0.8701 . ?

loop_
_geom_hbond_atom_site_label_D
_geom_hbond_atom_site_label_H
_geom_hbond_atom_site_label_A
_geom_hbond_distance_DH
_geom_hbond_distance_HA
_geom_hbond_distance_DA
_geom_hbond_angle_DHA
_geom_hbond_site_symmetry_A
O4 H4A O3 0.87 2.11 2.858(8) 144.1 1_554
O4 H4B O2 0.87 2.25 2.847(7) 125.5 1
